data_7706808
loop_
_publ_author_name
'Wei\&s, Sebastian'
'Widemann, Max'
'Eichele, Klaus'
'Schubert, Hartmut'
'Wesemann, Lars'

_publ_section_title
;
 Low valent lead and tin hydrides in reactions with heteroallenes.
;
_journal_issue 14
_journal_name_full 'Dalton transactions (Cambridge, England : 2003)'
_journal_page_first 4952
_journal_page_last 4958
_journal_paper_doi 10.1039/d1dt00542a
_journal_volume 50
_journal_year 2021
_chemical_formula_sum 'C47 H65 N O Pb'
_chemical_formula_weight 867.19
_space_group_crystal_system monoclinic
_space_group_IT_number 14
_space_group_name_Hall '-P 2ybc'
_space_group_name_H-M_alt 'P 1 21/c 1'
_atom_sites_solution_hydrogens geom
_audit_creation_method SHELXL-2018/1
_audit_update_record
;
2021-03-08 deposited with the CCDC.	2021-03-09 downloaded from the CCDC.
;
_cell_angle_alpha 90
_cell_angle_beta 99.691(2)
_cell_angle_gamma 90
_cell_formula_units_Z 4
_cell_length_a 19.0155(7)
_cell_length_b 18.4067(7)
_cell_length_c 12.1142(4)
_cell_measurement_reflns_used 9981
_cell_measurement_temperature 293(2)
_cell_measurement_theta_max 28.22
_cell_measurement_theta_min 3.10
_cell_volume 4179.6(3)
_computing_cell_refinement 'Bruker SAINT'
_computing_data_collection 'Bruker APEX2'
_computing_data_reduction 'Bruker SAINT'
_computing_molecular_graphics mercury
_computing_publication_material Platon,Wingx,Shelxle
_computing_structure_refinement 'SHELXL-2018/1 (Sheldrick, 2018)'
_computing_structure_solution 'SHELXT 2014/4 (Sheldrick, 2014)'
_diffrn_ambient_temperature 293(2)
_diffrn_measured_fraction_theta_full 0.998
_diffrn_measured_fraction_theta_max 0.995
_diffrn_measurement_device_type 'Bruker APEX-II CCD'
_diffrn_measurement_method '\f and \w scans'
_diffrn_radiation_type MoK\a
_diffrn_radiation_wavelength 0.71073
_diffrn_reflns_av_R_equivalents 0.0582
_diffrn_reflns_av_unetI/netI 0.0564
_diffrn_reflns_Laue_measured_fraction_full 0.998
_diffrn_reflns_Laue_measured_fraction_max 0.995
_diffrn_reflns_limit_h_max 25
_diffrn_reflns_limit_h_min -23
_diffrn_reflns_limit_k_max 24
_diffrn_reflns_limit_k_min -24
_diffrn_reflns_limit_l_max 16
_diffrn_reflns_limit_l_min -16
_diffrn_reflns_number 52592
_diffrn_reflns_point_group_measured_fraction_full 0.998
_diffrn_reflns_point_group_measured_fraction_max 0.995
_diffrn_reflns_theta_full 25.242
_diffrn_reflns_theta_max 28.336
_diffrn_reflns_theta_min 2.465
_exptl_absorpt_coefficient_mu 4.071
_exptl_absorpt_correction_T_max 0.7457
_exptl_absorpt_correction_T_min 0.5755
_exptl_absorpt_correction_type multi-scan
_exptl_absorpt_process_details 'SADABS V2008/1 (Bruker AXS)'
_exptl_crystal_colour yellow
_exptl_crystal_density_diffrn 1.378
_exptl_crystal_description prism
_exptl_crystal_F_000 1776
_exptl_crystal_size_max 0.19
_exptl_crystal_size_mid 0.14
_exptl_crystal_size_min 0.12
_refine_diff_density_max 1.804
_refine_diff_density_min -3.410
_refine_diff_density_rms 0.144
_refine_ls_extinction_method none
_refine_ls_goodness_of_fit_ref 1.295
_refine_ls_hydrogen_treatment constr
_refine_ls_matrix_type full
_refine_ls_number_parameters 500
_refine_ls_number_reflns 10391
_refine_ls_number_restraints 1
_refine_ls_restrained_S_all 1.296
_refine_ls_R_factor_all 0.0829
_refine_ls_R_factor_gt 0.0693
_refine_ls_shift/su_max 0.001
_refine_ls_shift/su_mean 0.000
_refine_ls_structure_factor_coef Fsqd
_refine_ls_weighting_details 'w=1/[\s^2^(Fo^2^)+38.7711P] where P=(Fo^2^+2Fc^2^)/3'
_refine_ls_weighting_scheme calc
_refine_ls_wR_factor_gt 0.1587
_refine_ls_wR_factor_ref 0.1628
_reflns_Friedel_coverage 0.000
_reflns_number_gt 8802
_reflns_number_total 10391
_reflns_threshold_expression 'I > 2\s(I)'
_cod_data_source_file d1dt00542a2.cif
_cod_data_source_block sw71_0m_a
_cod_depositor_comments 'Adding full bibliography for 7706807--7706812.cif.'
_cod_original_sg_symbol_H-M 'P 21/c'
_cod_database_code 7706808
_shelx_shelxl_version_number 2018/1
_shelx_space_group_comment
;
The symmetry employed for this shelxl refinement is uniquely defined
by the following loop, which should always be used as a source of
symmetry information in preference to the above space-group names.
They are only intended as comments.
;

loop_
_space_group_symop_operation_xyz
'x, y, z'
'-x, y+1/2, -z+1/2'
'-x, -y, -z'
'x, -y-1/2, z-1/2'

loop_
_atom_site_label
_atom_site_type_symbol
_atom_site_fract_x
_atom_site_fract_y
_atom_site_fract_z
_atom_site_U_iso_or_equiv
_atom_site_adp_type
_atom_site_occupancy
_atom_site_site_symmetry_order
_atom_site_calc_flag
_atom_site_refinement_flags_posn
_atom_site_refinement_flags_adp
_atom_site_refinement_flags_occupancy
_atom_site_disorder_assembly
_atom_site_disorder_group
C54 C 0.1638(4) 0.4058(4) 1.1460(6) 0.0306(15) Uani 1 1 d . . . . .
H54 H 0.161446 0.352666 1.142955 0.037 Uiso 1 1 calc R U . A 1
C611 C 0.1150(4) 0.5423(4) 1.2350(6) 0.0310(16) Uani 1 1 d . . . . .
H61A H 0.108659 0.594080 1.244033 0.037 Uiso 1 1 calc R U . B 1
H61B H 0.087677 0.516447 1.283344 0.037 Uiso 1 1 calc R U . B 1
Pb1 Pb 0.26232(2) 0.59696(2) 0.82754(3) 0.01702(12) Uani 0.5889(9) 1 d . . P C 1
O1 O 0.3651(4) 0.5881(4) 0.9626(6) 0.0246(14) Uani 0.5889(9) 1 d . . P C 1
C56 C 0.0854(8) 0.4372(8) 1.1064(11) 0.0182(14) Uani 0.5889(9) 1 d . . P C 1
H56A H 0.066733 0.421006 1.030917 0.022 Uiso 0.5889(9) 1 calc R U P C 1
H56B H 0.053588 0.420581 1.155897 0.022 Uiso 0.5889(9) 1 calc R U P C 1
C59 C 0.1939(13) 0.5216(11) 1.2620(19) 0.0306(15) Uani 0.5889(9) 1 d . . P C 1
H59 H 0.211242 0.539626 1.337810 0.037 Uiso 0.5889(9) 1 calc R U P C 1
N1 N 0.2661(5) 0.5366(5) 1.0049(7) 0.0193(18) Uani 0.5889(9) 1 d . . P C 1
C55 C 0.0916(8) 0.5191(8) 1.1102(13) 0.019(3) Uani 0.5889(9) 1 d . . P C 1
H55 H 0.044893 0.540430 1.081563 0.023 Uiso 0.5889(9) 1 calc R U P C 1
C53 C 0.1453(8) 0.5446(7) 1.0375(9) 0.0182(14) Uani 0.5889(9) 1 d . . P C 1
H53A H 0.147869 0.597249 1.038637 0.022 Uiso 0.5889(9) 1 calc R U P C 1
H53B H 0.129653 0.529235 0.960742 0.022 Uiso 0.5889(9) 1 calc R U P C 1
C58 C 0.1836(8) 0.4299(8) 1.2741(11) 0.021(3) Uani 0.5889(9) 1 d . . P C 1
H58A H 0.227317 0.406973 1.310458 0.025 Uiso 0.5889(9) 1 calc R U P C 1
H58B H 0.145426 0.418440 1.315248 0.025 Uiso 0.5889(9) 1 calc R U P C 1
C60 C 0.3310(6) 0.5603(7) 1.0347(9) 0.025(2) Uani 0.5889(9) 1 d . . P C 1
H60 H 0.352771 0.556970 1.109212 0.030 Uiso 0.5889(9) 1 calc R U P C 1
C52 C 0.2144(6) 0.4293(6) 1.0816(9) 0.017(2) Uani 0.5889(9) 1 d . . P C 1
H52A H 0.200979 0.411977 1.005332 0.020 Uiso 0.5889(9) 1 calc R U P C 1
H52B H 0.260661 0.408859 1.111913 0.020 Uiso 0.5889(9) 1 calc R U P C 1
C50 C 0.2195(6) 0.5127(6) 1.0815(8) 0.0156(17) Uani 0.5889(9) 1 d . . P C 1
C51 C 0.2435(6) 0.5371(7) 1.2033(9) 0.0182(14) Uani 0.5889(9) 1 d . . P C 1
H51A H 0.287466 0.512531 1.234735 0.022 Uiso 0.5889(9) 1 calc R U P C 1
H51B H 0.252440 0.588995 1.205545 0.022 Uiso 0.5889(9) 1 calc R U P C 1
Pb2 Pb 0.32106(3) 0.57172(4) 0.87960(5) 0.0238(2) Uani 0.4111(9) 1 d . . P C 2
O10 O 0.2269(6) 0.6500(6) 0.8298(8) 0.0246(14) Uani 0.4111(9) 1 d D . P C 2
N10 N 0.2128(8) 0.5640(8) 0.9519(10) 0.024(3) Uani 0.4111(9) 1 d . . P C 2
C600 C 0.1894(9) 0.6213(9) 0.8981(12) 0.026(4) Uani 0.4111(9) 1 d D . P C 2
H600 H 0.146241 0.641833 0.907842 0.031 Uiso 0.4111(9) 1 calc R U P C 2
C602 C 0.1843(11) 0.5301(9) 1.0451(12) 0.0156(17) Uani 0.4111(9) 1 d . . P C 2
C605 C 0.1971(10) 0.4475(10) 1.0405(15) 0.020(3) Uani 0.4111(9) 1 d . . P C 2
H60A H 0.247810 0.437772 1.047858 0.024 Uiso 0.4111(9) 1 calc R U P C 2
H60B H 0.173848 0.428418 0.968875 0.024 Uiso 0.4111(9) 1 calc R U P C 2
C603 C 0.1045(11) 0.5429(10) 1.0367(13) 0.025(4) Uani 0.4111(9) 1 d . . P C 2
H60C H 0.095113 0.594612 1.039738 0.030 Uiso 0.4111(9) 1 calc R U P C 2
H60D H 0.079632 0.524500 0.965673 0.030 Uiso 0.4111(9) 1 calc R U P C 2
C604 C 0.2234(9) 0.5593(11) 1.1581(15) 0.026(3) Uani 0.4111(9) 1 d . . P C 2
H60E H 0.215246 0.611166 1.163121 0.031 Uiso 0.4111(9) 1 calc R U P C 2
H60F H 0.274330 0.551244 1.164263 0.031 Uiso 0.4111(9) 1 calc R U P C 2
C607 C 0.2083(12) 0.4390(12) 1.2472(17) 0.025(4) Uani 0.4111(9) 1 d . . P C 2
H60G H 0.205768 0.407959 1.311156 0.030 Uiso 0.4111(9) 1 calc R U P C 2
H60H H 0.257628 0.439602 1.235861 0.030 Uiso 0.4111(9) 1 calc R U P C 2
C606 C 0.0774(14) 0.5051(15) 1.131(2) 0.026(3) Uani 0.4111(9) 1 d . . P C 2
H606 H 0.025940 0.513537 1.124419 0.031 Uiso 0.4111(9) 1 calc R U P C 2
C612 C 0.0915(12) 0.4226(11) 1.1303(16) 0.020(3) Uani 0.4111(9) 1 d . . P C 2
H61C H 0.070259 0.399815 1.188929 0.024 Uiso 0.4111(9) 1 calc R U P C 2
H61D H 0.068442 0.402719 1.059156 0.024 Uiso 0.4111(9) 1 calc R U P C 2
C610 C 0.1888(15) 0.5109(15) 1.274(2) 0.020(3) Uani 0.4111(9) 1 d . . P C 2
H610 H 0.210840 0.526907 1.348834 0.024 Uiso 0.4111(9) 1 calc R U P C 2
C3 C 0.2852(3) 0.4082(4) 0.5810(5) 0.0198(12) Uani 1 1 d . . . . .
H3 H 0.265079 0.363126 0.560406 0.024 Uiso 1 1 calc R U . . .
C22 C 0.0910(3) 0.3980(4) 0.7616(5) 0.0198(12) Uani 1 1 d . . . . .
H22 H 0.045169 0.417262 0.752678 0.024 Uiso 1 1 calc R U . . .
C4 C 0.3318(3) 0.4394(3) 0.5175(5) 0.0193(12) Uani 1 1 d . . . . .
H4 H 0.343542 0.414861 0.456053 0.023 Uiso 1 1 calc R U . . .
C12 C 0.4409(4) 0.6264(4) 0.7403(5) 0.0212(13) Uani 1 1 d . . . . .
C17 C 0.2131(3) 0.4078(3) 0.7329(5) 0.0165(11) Uani 1 1 d . . . . .
C21 C 0.1433(3) 0.4374(3) 0.7207(5) 0.0168(12) Uani 1 1 d . . . . .
C2 C 0.2680(3) 0.4438(3) 0.6759(5) 0.0157(11) Uani 1 1 d . . . . .
C1 C 0.2990(3) 0.5111(3) 0.7075(5) 0.0173(12) Uani 1 1 d . . . . .
C26 C 0.1235(4) 0.5066(4) 0.6530(5) 0.0218(13) Uani 1 1 d . . . . .
H26 H 0.166795 0.536232 0.659728 0.026 Uiso 1 1 calc R U . . .
C6 C 0.3448(3) 0.5425(3) 0.6417(5) 0.0168(12) Uani 1 1 d . . . . .
C20 C 0.1035(3) 0.3315(3) 0.8151(5) 0.0208(13) Uani 1 1 d . . . . .
C29 C 0.3032(3) 0.3109(3) 0.8123(6) 0.0214(13) Uani 1 1 d . . . . .
H29 H 0.334919 0.345932 0.784716 0.026 Uiso 1 1 calc R U . . .
C7 C 0.3736(3) 0.6179(3) 0.6721(5) 0.0168(12) Uani 1 1 d . . . . .
C27 C 0.0670(4) 0.5527(4) 0.6931(5) 0.0234(14) Uani 1 1 d . . . . .
H27A H 0.081604 0.563931 0.770994 0.035 Uiso 1 1 calc R U . . .
H27B H 0.060785 0.596895 0.650602 0.035 Uiso 1 1 calc R U . . .
H27C H 0.022734 0.526457 0.683276 0.035 Uiso 1 1 calc R U . . .
C9 C 0.3565(4) 0.7475(4) 0.6732(6) 0.0289(15) Uani 1 1 d . . . . .
H9 H 0.328681 0.788056 0.650394 0.035 Uiso 1 1 calc R U . . .
C19 C 0.1735(3) 0.3045(3) 0.8294(5) 0.0207(13) Uani 1 1 d . . . . .
H19 H 0.183627 0.260342 0.866085 0.025 Uiso 1 1 calc R U . . .
C18 C 0.2279(3) 0.3417(3) 0.7905(5) 0.0191(12) Uani 1 1 d . . . . .
C41 C 0.2047(4) 0.7268(5) 0.5746(7) 0.042(2) Uani 1 1 d . . . . .
H41A H 0.162622 0.719206 0.519748 0.064 Uiso 1 1 calc R U . . .
H41B H 0.193468 0.719720 0.648180 0.064 Uiso 1 1 calc R U . . .
H41C H 0.221708 0.775490 0.568141 0.064 Uiso 1 1 calc R U . . .
C5 C 0.3605(3) 0.5072(3) 0.5465(5) 0.0183(12) Uani 1 1 d . . . . .
H5 H 0.390219 0.529251 0.502824 0.022 Uiso 1 1 calc R U . . .
C13 C 0.4880(4) 0.5615(4) 0.7760(6) 0.0253(14) Uani 1 1 d . . . . .
H13 H 0.457220 0.518600 0.773199 0.030 Uiso 1 1 calc R U . . .
C23 C 0.0420(4) 0.2905(4) 0.8519(6) 0.0289(16) Uani 1 1 d . . . . .
H23 H 0.013652 0.326506 0.884754 0.035 Uiso 1 1 calc R U . . .
C10 C 0.4229(4) 0.7567(4) 0.7436(6) 0.0266(15) Uani 1 1 d . . . . .
C15 C 0.5292(5) 0.5678(5) 0.8945(8) 0.0501(17) Uani 1 1 d . . . . .
H15A H 0.558002 0.525177 0.912192 0.075 Uiso 1 1 calc R U . . .
H15B H 0.559351 0.609924 0.899870 0.075 Uiso 1 1 calc R U . . .
H15C H 0.496329 0.572246 0.946146 0.075 Uiso 1 1 calc R U . . .
C8 C 0.3320(4) 0.6798(4) 0.6374(6) 0.0221(13) Uani 1 1 d . . . . .
C14 C 0.5400(5) 0.5493(5) 0.6929(9) 0.0512(18) Uani 1 1 d . . . . .
H14A H 0.569676 0.508095 0.716238 0.077 Uiso 1 1 calc R U . . .
H14B H 0.513337 0.540664 0.619509 0.077 Uiso 1 1 calc R U . . .
H14C H 0.569243 0.591684 0.691325 0.077 Uiso 1 1 calc R U . . .
C11 C 0.4631(4) 0.6961(4) 0.7736(6) 0.0241(14) Uani 1 1 d . . . . .
H11 H 0.507449 0.701733 0.818476 0.029 Uiso 1 1 calc R U . . .
C24 C 0.0649(5) 0.2331(4) 0.9425(7) 0.0390(19) Uani 1 1 d . . . . .
H24A H 0.023364 0.209620 0.961250 0.058 Uiso 1 1 calc R U . . .
H24B H 0.094683 0.197622 0.915004 0.058 Uiso 1 1 calc R U . . .
H24C H 0.090948 0.256050 1.007994 0.058 Uiso 1 1 calc R U . . .
C40 C 0.2756(5) 0.6798(4) 0.4332(6) 0.0361(18) Uani 1 1 d . . . . .
H40A H 0.231160 0.675332 0.382673 0.054 Uiso 1 1 calc R U . . .
H40B H 0.296435 0.726357 0.423046 0.054 Uiso 1 1 calc R U . . .
H40C H 0.307540 0.642105 0.418038 0.054 Uiso 1 1 calc R U . . .
C16 C 0.2623(4) 0.6729(4) 0.5550(6) 0.0282(15) Uani 1 1 d . . . . .
H16 H 0.243601 0.623975 0.563533 0.034 Uiso 1 1 calc R U . . .
C42 C 0.4498(4) 0.8324(4) 0.7795(9) 0.042(2) Uani 1 1 d . . . . .
H42 H 0.409136 0.865846 0.766664 0.050 Uiso 1 1 calc R U . . .
C25 C -0.0071(4) 0.2586(5) 0.7499(8) 0.041(2) Uani 1 1 d . . . . .
H25A H -0.045622 0.232905 0.774276 0.061 Uiso 1 1 calc R U . . .
H25B H -0.025918 0.297250 0.700372 0.061 Uiso 1 1 calc R U . . .
H25C H 0.019637 0.225828 0.711303 0.061 Uiso 1 1 calc R U . . .
C43 C 0.4831(5) 0.8359(5) 0.9055(8) 0.0501(17) Uani 1 1 d . . . . .
H43A H 0.499255 0.884483 0.924337 0.075 Uiso 1 1 calc R U . . .
H43B H 0.447807 0.822484 0.949924 0.075 Uiso 1 1 calc R U . . .
H43C H 0.522682 0.803005 0.920228 0.075 Uiso 1 1 calc R U . . .
C30 C 0.3090(4) 0.2393(4) 0.7524(8) 0.042(2) Uani 1 1 d . . . . .
H30A H 0.357315 0.222021 0.768659 0.063 Uiso 1 1 calc R U . . .
H30B H 0.277844 0.204202 0.777548 0.063 Uiso 1 1 calc R U . . .
H30C H 0.295618 0.246267 0.673135 0.063 Uiso 1 1 calc R U . . .
C44 C 0.5030(5) 0.8558(5) 0.7033(9) 0.0512(18) Uani 1 1 d . . . . .
H44A H 0.520754 0.903468 0.724282 0.077 Uiso 1 1 calc R U . . .
H44B H 0.541971 0.822007 0.711221 0.077 Uiso 1 1 calc R U . . .
H44C H 0.479253 0.856329 0.626755 0.077 Uiso 1 1 calc R U . . .
C28 C 0.1019(6) 0.4877(6) 0.5296(6) 0.066(4) Uani 1 1 d . . . . .
H28A H 0.138354 0.458507 0.505760 0.099 Uiso 1 1 calc R U . . .
H28B H 0.057780 0.461206 0.518920 0.099 Uiso 1 1 calc R U . . .
H28C H 0.095831 0.531643 0.486246 0.099 Uiso 1 1 calc R U . . .
C31 C 0.3298(5) 0.2995(6) 0.9395(7) 0.049(2) Uani 1 1 d . . . . .
H31A H 0.326399 0.344517 0.978322 0.074 Uiso 1 1 calc R U . . .
H31B H 0.300936 0.263436 0.967482 0.074 Uiso 1 1 calc R U . . .
H31C H 0.378610 0.283682 0.951183 0.074 Uiso 1 1 calc R U . . .

loop_
_atom_site_aniso_label
_atom_site_aniso_U_11
_atom_site_aniso_U_22
_atom_site_aniso_U_33
_atom_site_aniso_U_23
_atom_site_aniso_U_13
_atom_site_aniso_U_12
C54 0.038(4) 0.021(3) 0.029(3) -0.007(3) -0.004(3) 0.004(3)
C611 0.026(4) 0.038(4) 0.032(4) -0.009(3) 0.011(3) 0.004(3)
Pb1 0.0235(2) 0.01441(19) 0.01480(18) -0.00296(15) 0.00804(14) 0.00136(16)
O1 0.032(4) 0.029(4) 0.014(3) -0.003(3) 0.005(3) -0.010(3)
C56 0.014(3) 0.028(4) 0.012(3) 0.002(3) 0.001(3) 0.000(3)
C59 0.038(4) 0.021(3) 0.029(3) -0.007(3) -0.004(3) 0.004(3)
N1 0.013(4) 0.030(5) 0.015(4) 0.000(4) 0.005(3) 0.003(4)
C55 0.010(6) 0.022(7) 0.027(8) 0.002(5) 0.008(5) 0.002(5)
C53 0.014(3) 0.028(4) 0.012(3) 0.002(3) 0.001(3) 0.000(3)
C58 0.022(7) 0.027(7) 0.014(6) -0.001(5) 0.004(5) 0.006(6)
C60 0.023(6) 0.040(7) 0.014(5) -0.001(5) 0.007(4) -0.004(5)
C52 0.021(6) 0.018(6) 0.011(5) -0.005(4) 0.000(4) 0.004(4)
C50 0.018(5) 0.020(5) 0.008(4) -0.001(3) 0.001(3) 0.001(4)
C51 0.014(3) 0.028(4) 0.012(3) 0.002(3) 0.001(3) 0.000(3)
Pb2 0.0271(4) 0.0295(4) 0.0166(3) -0.0060(2) 0.0085(2) -0.0121(3)
O10 0.032(4) 0.029(4) 0.014(3) -0.003(3) 0.005(3) -0.010(3)
N10 0.041(8) 0.023(7) 0.011(6) -0.004(5) 0.014(6) -0.007(6)
C600 0.037(9) 0.028(9) 0.016(7) -0.006(6) 0.018(7) -0.005(7)
C602 0.018(5) 0.020(5) 0.008(4) -0.001(3) 0.001(3) 0.001(4)
C605 0.017(5) 0.025(7) 0.017(6) 0.003(4) 0.002(4) -0.004(4)
C603 0.029(10) 0.035(10) 0.014(8) 0.006(7) 0.007(7) 0.003(8)
C604 0.020(7) 0.034(8) 0.026(7) 0.000(6) 0.008(5) -0.012(6)
C607 0.031(12) 0.026(10) 0.016(10) 0.004(8) -0.001(8) 0.002(9)
C606 0.020(7) 0.034(8) 0.026(7) 0.000(6) 0.008(5) -0.012(6)
C612 0.017(5) 0.025(7) 0.017(6) 0.003(4) 0.002(4) -0.004(4)
C610 0.017(5) 0.025(7) 0.017(6) 0.003(4) 0.002(4) -0.004(4)
C3 0.019(3) 0.019(3) 0.022(3) -0.007(3) 0.004(2) -0.001(3)
C22 0.015(3) 0.021(3) 0.024(3) -0.008(3) 0.003(2) -0.003(2)
C4 0.019(3) 0.022(3) 0.018(3) -0.004(2) 0.007(2) 0.001(2)
C12 0.025(3) 0.018(3) 0.022(3) 0.002(2) 0.008(3) -0.005(3)
C17 0.019(3) 0.016(3) 0.015(3) -0.005(2) 0.007(2) -0.003(2)
C21 0.019(3) 0.021(3) 0.011(3) -0.006(2) 0.004(2) -0.002(2)
C2 0.015(3) 0.015(3) 0.018(3) 0.001(2) 0.005(2) 0.000(2)
C1 0.022(3) 0.017(3) 0.014(3) 0.000(2) 0.005(2) -0.001(2)
C26 0.022(3) 0.024(3) 0.020(3) 0.002(3) 0.008(3) 0.003(3)
C6 0.018(3) 0.015(3) 0.017(3) -0.002(2) 0.004(2) 0.000(2)
C20 0.022(3) 0.018(3) 0.025(3) -0.005(2) 0.011(3) -0.006(2)
C29 0.020(3) 0.015(3) 0.029(3) 0.002(3) 0.005(3) -0.001(2)
C7 0.019(3) 0.018(3) 0.015(3) 0.000(2) 0.008(2) -0.004(2)
C27 0.024(3) 0.028(4) 0.018(3) 0.002(3) 0.005(3) 0.005(3)
C9 0.031(4) 0.017(3) 0.041(4) 0.006(3) 0.012(3) 0.003(3)
C19 0.025(3) 0.017(3) 0.023(3) 0.001(2) 0.010(3) -0.003(2)
C18 0.023(3) 0.017(3) 0.019(3) -0.005(2) 0.007(2) -0.001(2)
C41 0.033(4) 0.062(6) 0.031(4) 0.006(4) 0.003(3) 0.020(4)
C5 0.022(3) 0.019(3) 0.016(3) 0.001(2) 0.010(2) 0.001(2)
C13 0.028(4) 0.016(3) 0.030(3) 0.003(3) -0.001(3) -0.006(3)
C23 0.026(4) 0.022(3) 0.043(4) -0.009(3) 0.018(3) -0.010(3)
C10 0.027(3) 0.013(3) 0.044(4) -0.003(3) 0.015(3) -0.004(3)
C15 0.041(3) 0.039(4) 0.065(4) -0.016(3) -0.006(3) 0.003(3)
C8 0.025(3) 0.019(3) 0.026(3) 0.004(3) 0.014(3) -0.001(3)
C14 0.047(4) 0.023(3) 0.088(5) 0.000(3) 0.025(4) 0.003(3)
C11 0.021(3) 0.024(3) 0.029(3) -0.003(3) 0.010(3) -0.004(3)
C24 0.049(5) 0.028(4) 0.046(5) 0.005(3) 0.025(4) -0.014(4)
C40 0.050(5) 0.031(4) 0.027(4) 0.000(3) 0.005(3) 0.007(4)
C16 0.032(4) 0.025(4) 0.027(3) 0.007(3) 0.003(3) 0.002(3)
C42 0.029(4) 0.015(3) 0.087(7) -0.011(4) 0.023(4) -0.004(3)
C25 0.034(4) 0.038(5) 0.052(5) -0.008(4) 0.012(4) -0.020(4)
C43 0.041(3) 0.039(4) 0.065(4) -0.016(3) -0.006(3) 0.003(3)
C30 0.036(4) 0.029(4) 0.057(5) -0.011(4) -0.001(4) 0.009(3)
C44 0.047(4) 0.023(3) 0.088(5) 0.000(3) 0.025(4) 0.003(3)
C28 0.107(9) 0.079(7) 0.011(3) 0.004(4) 0.007(4) 0.063(7)
C31 0.033(4) 0.083(7) 0.030(4) -0.011(4) -0.001(3) 0.011(5)

loop_
_atom_type_symbol
_atom_type_description
_atom_type_scat_dispersion_real
_atom_type_scat_dispersion_imag
_atom_type_scat_source
C C 0.0033 0.0016 'International Tables Vol C Tables 4.2.6.8 and 6.1.1.4'
Pb Pb -3.3944 10.1111 'International Tables Vol C Tables 4.2.6.8 and 6.1.1.4'
N N 0.0061 0.0033 'International Tables Vol C Tables 4.2.6.8 and 6.1.1.4'
O O 0.0106 0.0060 'International Tables Vol C Tables 4.2.6.8 and 6.1.1.4'
H H 0.0000 0.0000 'International Tables Vol C Tables 4.2.6.8 and 6.1.1.4'

loop_
_geom_angle_atom_site_label_1
_geom_angle_atom_site_label_2
_geom_angle_atom_site_label_3
_geom_angle
_geom_angle_site_symmetry_1
_geom_angle_site_symmetry_3
_geom_angle_publ_flag
C612 C54 C607 115.6(14) . . ?
C52 C54 C56 114.5(8) . . ?
C52 C54 C58 112.5(8) . . ?
C56 C54 C58 104.4(8) . . ?
C612 C54 C605 106.3(11) . . ?
C607 C54 C605 101.6(11) . . ?
C52 C54 H54 108.4 . . ?
C56 C54 H54 108.4 . . ?
C58 C54 H54 108.4 . . ?
C606 C611 C610 111.8(17) . . ?
C59 C611 C55 104.4(11) . . ?
C59 C611 H61A 110.9 . . ?
C55 C611 H61A 110.9 . . ?
C59 C611 H61B 110.9 . . ?
C55 C611 H61B 110.9 . . ?
H61A C611 H61B 108.9 . . ?
C1 Pb1 O1 95.0(2) . . ?
C1 Pb1 N1 106.0(3) . . ?
O1 Pb1 N1 56.4(3) . . ?
C1 Pb1 C60 105.1(3) . . ?
O1 Pb1 C60 28.1(3) . . ?
N1 Pb1 C60 28.6(3) . . ?
C60 O1 Pb1 92.6(7) . . ?
C55 C56 C54 106.7(11) . . ?
C55 C56 H56A 110.4 . . ?
C54 C56 H56A 110.4 . . ?
C55 C56 H56B 110.4 . . ?
C54 C56 H56B 110.4 . . ?
H56A C56 H56B 108.6 . . ?
C51 C59 C611 127.1(17) . . ?
C51 C59 C58 111.5(17) . . ?
C611 C59 C58 98.0(13) . . ?
C51 C59 H59 106.2 . . ?
C611 C59 H59 106.2 . . ?
C58 C59 H59 106.2 . . ?
C60 N1 C50 125.1(9) . . ?
C60 N1 Pb1 88.7(7) . . ?
C50 N1 Pb1 141.1(7) . . ?
C56 C55 C53 110.2(11) . . ?
C56 C55 C611 108.0(11) . . ?
C53 C55 C611 111.4(10) . . ?
C56 C55 H55 109.1 . . ?
C53 C55 H55 109.1 . . ?
C611 C55 H55 109.1 . . ?
C55 C53 C50 110.2(10) . . ?
C55 C53 H53A 109.6 . . ?
C50 C53 H53A 109.6 . . ?
C55 C53 H53B 109.6 . . ?
C50 C53 H53B 109.6 . . ?
H53A C53 H53B 108.1 . . ?
C54 C58 C59 101.7(11) . . ?
C54 C58 H58A 111.4 . . ?
C59 C58 H58A 111.4 . . ?
C54 C58 H58B 111.4 . . ?
C59 C58 H58B 111.4 . . ?
H58A C58 H58B 109.3 . . ?
O1 C60 N1 120.8(10) . . ?
O1 C60 Pb1 59.3(6) . . ?
N1 C60 Pb1 62.6(6) . . ?
O1 C60 H60 119.6 . . ?
N1 C60 H60 119.6 . . ?
Pb1 C60 H60 168.9 . . ?
C54 C52 C50 110.9(8) . . ?
C54 C52 H52A 109.5 . . ?
C50 C52 H52A 109.5 . . ?
C54 C52 H52B 109.5 . . ?
C50 C52 H52B 109.5 . . ?
H52A C52 H52B 108.1 . . ?
N1 C50 C51 114.2(9) . . ?
N1 C50 C52 110.4(9) . . ?
C51 C50 C52 107.5(9) . . ?
N1 C50 C53 106.6(9) . . ?
C51 C50 C53 109.1(9) . . ?
C52 C50 C53 109.1(9) . . ?
C59 C51 C50 109.6(14) . . ?
C59 C51 H51A 109.8 . . ?
C50 C51 H51A 109.8 . . ?
C59 C51 H51B 109.8 . . ?
C50 C51 H51B 109.8 . . ?
H51A C51 H51B 108.2 . . ?
O10 Pb2 C1 92.9(3) . . ?
O10 Pb2 N10 56.5(4) . . ?
C1 Pb2 N10 105.3(3) . . ?
O10 Pb2 C600 28.4(4) . . ?
C1 Pb2 C600 101.8(4) . . ?
N10 Pb2 C600 28.2(5) . . ?
C600 O10 Pb2 93.7(10) . . ?
C600 N10 C602 126.9(14) . . ?
C600 N10 Pb2 90.6(9) . . ?
C602 N10 Pb2 139.7(12) . . ?
N10 C600 O10 118.8(16) . . ?
N10 C600 Pb2 61.2(9) . . ?
O10 C600 Pb2 57.9(9) . . ?
N10 C600 H600 120.6 . . ?
O10 C600 H600 120.6 . . ?
Pb2 C600 H600 174.9 . . ?
N10 C602 C603 112.0(15) . . ?
N10 C602 C604 110.4(13) . . ?
C603 C602 C604 109.4(13) . . ?
N10 C602 C605 108.1(13) . . ?
C603 C602 C605 108.1(14) . . ?
C604 C602 C605 108.7(15) . . ?
C602 C605 C54 109.6(12) . . ?
C602 C605 H60A 109.7 . . ?
C54 C605 H60A 109.7 . . ?
C602 C605 H60B 109.7 . . ?
C54 C605 H60B 109.7 . . ?
H60A C605 H60B 108.2 . . ?
C606 C603 C602 110.1(16) . . ?
C606 C603 H60C 109.6 . . ?
C602 C603 H60C 109.6 . . ?
C606 C603 H60D 109.6 . . ?
C602 C603 H60D 109.6 . . ?
H60C C603 H60D 108.2 . . ?
C602 C604 C610 108.7(14) . . ?
C602 C604 H60E 109.9 . . ?
C610 C604 H60E 109.9 . . ?
C602 C604 H60F 109.9 . . ?
C610 C604 H60F 109.9 . . ?
H60E C604 H60F 108.3 . . ?
C610 C607 C54 115.5(19) . . ?
C610 C607 H60G 108.4 . . ?
C54 C607 H60G 108.4 . . ?
C610 C607 H60H 108.4 . . ?
C54 C607 H60H 108.4 . . ?
H60G C607 H60H 107.5 . . ?
C611 C606 C603 104.5(16) . . ?
C611 C606 C612 113(2) . . ?
C603 C606 C612 112(2) . . ?
C611 C606 H606 109.1 . . ?
C603 C606 H606 109.1 . . ?
C612 C606 H606 109.1 . . ?
C54 C612 C606 112.8(17) . . ?
C54 C612 H61C 109.0 . . ?
C606 C612 H61C 109.0 . . ?
C54 C612 H61D 109.0 . . ?
C606 C612 H61D 109.0 . . ?
H61C C612 H61D 107.8 . . ?
C607 C610 C611 123(2) . . ?
C607 C610 C604 97.8(18) . . ?
C611 C610 C604 90.6(14) . . ?
C607 C610 H610 113.7 . . ?
C611 C610 H610 113.7 . . ?
C604 C610 H610 113.7 . . ?
C4 C3 C2 121.1(6) . . ?
C4 C3 H3 119.5 . . ?
C2 C3 H3 119.5 . . ?
C20 C22 C21 123.5(6) . . ?
C20 C22 H22 118.3 . . ?
C21 C22 H22 118.3 . . ?
C5 C4 C3 119.5(6) . . ?
C5 C4 H4 120.2 . . ?
C3 C4 H4 120.2 . . ?
C11 C12 C7 118.3(6) . . ?
C11 C12 C13 120.6(6) . . ?
C7 C12 C13 121.1(6) . . ?
C18 C17 C21 119.3(5) . . ?
C18 C17 C2 120.9(5) . . ?
C21 C17 C2 119.6(5) . . ?
C22 C21 C17 118.4(6) . . ?
C22 C21 C26 120.1(6) . . ?
C17 C21 C26 121.2(5) . . ?
C1 C2 C3 119.4(5) . . ?
C1 C2 C17 124.1(5) . . ?
C3 C2 C17 116.5(5) . . ?
C2 C1 C6 119.0(5) . . ?
C2 C1 Pb1 127.9(4) . . ?
C6 C1 Pb1 110.8(4) . . ?
C2 C1 Pb2 132.1(4) . . ?
C6 C1 Pb2 105.9(4) . . ?
C27 C26 C28 110.7(6) . . ?
C27 C26 C21 114.8(5) . . ?
C28 C26 C21 109.8(6) . . ?
C27 C26 H26 107.0 . . ?
C28 C26 H26 107.0 . . ?
C21 C26 H26 107.0 . . ?
C5 C6 C1 121.1(6) . . ?
C5 C6 C7 120.5(5) . . ?
C1 C6 C7 118.3(5) . . ?
C22 C20 C19 117.1(6) . . ?
C22 C20 C23 119.7(6) . . ?
C19 C20 C23 123.1(6) . . ?
C30 C29 C18 112.5(6) . . ?
C30 C29 C31 108.7(7) . . ?
C18 C29 C31 111.3(6) . . ?
C30 C29 H29 108.1 . . ?
C18 C29 H29 108.1 . . ?
C31 C29 H29 108.1 . . ?
C12 C7 C8 119.6(6) . . ?
C12 C7 C6 119.9(5) . . ?
C8 C7 C6 120.4(6) . . ?
C26 C27 H27A 109.5 . . ?
C26 C27 H27B 109.5 . . ?
H27A C27 H27B 109.5 . . ?
C26 C27 H27C 109.5 . . ?
H27A C27 H27C 109.5 . . ?
H27B C27 H27C 109.5 . . ?
C8 C9 C10 121.4(6) . . ?
C8 C9 H9 119.3 . . ?
C10 C9 H9 119.3 . . ?
C18 C19 C20 121.9(6) . . ?
C18 C19 H19 119.1 . . ?
C20 C19 H19 119.1 . . ?
C19 C18 C17 119.8(6) . . ?
C19 C18 C29 119.4(6) . . ?
C17 C18 C29 120.8(5) . . ?
C16 C41 H41A 109.5 . . ?
C16 C41 H41B 109.5 . . ?
H41A C41 H41B 109.5 . . ?
C16 C41 H41C 109.5 . . ?
H41A C41 H41C 109.5 . . ?
H41B C41 H41C 109.5 . . ?
C4 C5 C6 119.9(6) . . ?
C4 C5 H5 120.1 . . ?
C6 C5 H5 120.1 . . ?
C12 C13 C15 113.4(6) . . ?
C12 C13 C14 110.0(6) . . ?
C15 C13 C14 110.0(7) . . ?
C12 C13 H13 107.7 . . ?
C15 C13 H13 107.7 . . ?
C14 C13 H13 107.7 . . ?
C20 C23 C24 114.3(6) . . ?
C20 C23 C25 110.3(6) . . ?
C24 C23 C25 112.0(6) . . ?
C20 C23 H23 106.6 . . ?
C24 C23 H23 106.6 . . ?
C25 C23 H23 106.6 . . ?
C11 C10 C9 117.7(6) . . ?
C11 C10 C42 121.7(7) . . ?
C9 C10 C42 120.5(7) . . ?
C13 C15 H15A 109.5 . . ?
C13 C15 H15B 109.5 . . ?
H15A C15 H15B 109.5 . . ?
C13 C15 H15C 109.5 . . ?
H15A C15 H15C 109.5 . . ?
H15B C15 H15C 109.5 . . ?
C9 C8 C7 119.7(6) . . ?
C9 C8 C16 119.5(6) . . ?
C7 C8 C16 120.6(6) . . ?
C13 C14 H14A 109.5 . . ?
C13 C14 H14B 109.5 . . ?
H14A C14 H14B 109.5 . . ?
C13 C14 H14C 109.5 . . ?
H14A C14 H14C 109.5 . . ?
H14B C14 H14C 109.5 . . ?
C10 C11 C12 123.3(7) . . ?
C10 C11 H11 118.4 . . ?
C12 C11 H11 118.4 . . ?
C23 C24 H24A 109.5 . . ?
C23 C24 H24B 109.5 . . ?
H24A C24 H24B 109.5 . . ?
C23 C24 H24C 109.5 . . ?
H24A C24 H24C 109.5 . . ?
H24B C24 H24C 109.5 . . ?
C16 C40 H40A 109.5 . . ?
C16 C40 H40B 109.5 . . ?
H40A C40 H40B 109.5 . . ?
C16 C40 H40C 109.5 . . ?
H40A C40 H40C 109.5 . . ?
H40B C40 H40C 109.5 . . ?
C8 C16 C41 114.3(6) . . ?
C8 C16 C40 110.8(6) . . ?
C41 C16 C40 109.4(6) . . ?
C8 C16 H16 107.3 . . ?
C41 C16 H16 107.3 . . ?
C40 C16 H16 107.3 . . ?
C10 C42 C44 107.9(7) . . ?
C10 C42 C43 112.4(7) . . ?
C44 C42 C43 112.3(8) . . ?
C10 C42 H42 108.1 . . ?
C44 C42 H42 108.1 . . ?
C43 C42 H42 108.1 . . ?
C23 C25 H25A 109.5 . . ?
C23 C25 H25B 109.5 . . ?
H25A C25 H25B 109.5 . . ?
C23 C25 H25C 109.5 . . ?
H25A C25 H25C 109.5 . . ?
H25B C25 H25C 109.5 . . ?
C42 C43 H43A 109.5 . . ?
C42 C43 H43B 109.5 . . ?
H43A C43 H43B 109.5 . . ?
C42 C43 H43C 109.5 . . ?
H43A C43 H43C 109.5 . . ?
H43B C43 H43C 109.5 . . ?
C29 C30 H30A 109.5 . . ?
C29 C30 H30B 109.5 . . ?
H30A C30 H30B 109.5 . . ?
C29 C30 H30C 109.5 . . ?
H30A C30 H30C 109.5 . . ?
H30B C30 H30C 109.5 . . ?
C42 C44 H44A 109.5 . . ?
C42 C44 H44B 109.5 . . ?
H44A C44 H44B 109.5 . . ?
C42 C44 H44C 109.5 . . ?
H44A C44 H44C 109.5 . . ?
H44B C44 H44C 109.5 . . ?
C26 C28 H28A 109.5 . . ?
C26 C28 H28B 109.5 . . ?
H28A C28 H28B 109.5 . . ?
C26 C28 H28C 109.5 . . ?
H28A C28 H28C 109.5 . . ?
H28B C28 H28C 109.5 . . ?
C29 C31 H31A 109.5 . . ?
C29 C31 H31B 109.5 . . ?
H31A C31 H31B 109.5 . . ?
C29 C31 H31C 109.5 . . ?
H31A C31 H31C 109.5 . . ?
H31B C31 H31C 109.5 . . ?

loop_
_geom_bond_atom_site_label_1
_geom_bond_atom_site_label_2
_geom_bond_distance
_geom_bond_site_symmetry_2
_geom_bond_publ_flag
C54 C612 1.39(2) . ?
C54 C52 1.406(14) . ?
C54 C607 1.50(2) . ?
C54 C56 1.595(16) . ?
C54 C58 1.595(15) . ?
C54 C605 1.702(19) . ?
C54 H54 0.9800 . ?
C611 C606 1.50(3) . ?
C611 C610 1.52(3) . ?
C611 C59 1.53(3) . ?
C611 C55 1.562(17) . ?
C611 H61A 0.9700 . ?
C611 H61B 0.9700 . ?
Pb1 C1 2.333(6) . ?
Pb1 O1 2.335(8) . ?
Pb1 N1 2.409(9) . ?
Pb1 C60 2.712(11) . ?
O1 C60 1.279(13) . ?
C56 C55 1.51(2) . ?
C56 H56A 0.9700 . ?
C56 H56B 0.9700 . ?
C59 C51 1.30(2) . ?
C59 C58 1.71(2) . ?
C59 H59 0.9800 . ?
N1 C60 1.300(14) . ?
N1 C50 1.456(13) . ?
C55 C53 1.529(17) . ?
C55 H55 0.9800 . ?
C53 C50 1.539(17) . ?
C53 H53A 0.9700 . ?
C53 H53B 0.9700 . ?
C58 H58A 0.9700 . ?
C58 H58B 0.9700 . ?
C60 H60 0.9300 . ?
C52 C50 1.538(16) . ?
C52 H52A 0.9700 . ?
C52 H52B 0.9700 . ?
C50 C51 1.536(14) . ?
C51 H51A 0.9700 . ?
C51 H51B 0.9700 . ?
Pb2 O10 2.299(13) . ?
Pb2 C1 2.340(6) . ?
Pb2 N10 2.373(13) . ?
Pb2 C600 2.708(17) . ?
O10 C600 1.291(14) . ?
N10 C600 1.28(2) . ?
N10 C602 1.471(18) . ?
C600 H600 0.9300 . ?
C602 C603 1.52(2) . ?
C602 C604 1.54(2) . ?
C602 C605 1.54(2) . ?
C605 H60A 0.9700 . ?
C605 H60B 0.9700 . ?
C603 C606 1.50(2) . ?
C603 H60C 0.9700 . ?
C603 H60D 0.9700 . ?
C604 C610 1.87(3) . ?
C604 H60E 0.9700 . ?
C604 H60F 0.9700 . ?
C607 C610 1.43(4) . ?
C607 H60G 0.9700 . ?
C607 H60H 0.9700 . ?
C606 C612 1.54(3) . ?
C606 H606 0.9800 . ?
C612 H61C 0.9700 . ?
C612 H61D 0.9700 . ?
C610 H610 0.9800 . ?
C3 C4 1.391(8) . ?
C3 C2 1.409(8) . ?
C3 H3 0.9300 . ?
C22 C20 1.387(9) . ?
C22 C21 1.387(8) . ?
C22 H22 0.9300 . ?
C4 C5 1.384(9) . ?
C4 H4 0.9300 . ?
C12 C11 1.389(9) . ?
C12 C7 1.409(9) . ?
C12 C13 1.512(9) . ?
C17 C18 1.409(9) . ?
C17 C21 1.419(8) . ?
C17 C2 1.500(8) . ?
C21 C26 1.526(9) . ?
C2 C1 1.397(8) . ?
C1 C6 1.400(8) . ?
C26 C27 1.512(9) . ?
C26 C28 1.522(10) . ?
C26 H26 0.9800 . ?
C6 C5 1.399(8) . ?
C6 C7 1.514(8) . ?
C20 C19 1.404(9) . ?
C20 C23 1.522(9) . ?
C29 C30 1.517(10) . ?
C29 C18 1.522(9) . ?
C29 C31 1.552(10) . ?
C29 H29 0.9800 . ?
C7 C8 1.410(9) . ?
C27 H27A 0.9600 . ?
C27 H27B 0.9600 . ?
C27 H27C 0.9600 . ?
C9 C8 1.374(10) . ?
C9 C10 1.410(10) . ?
C9 H9 0.9300 . ?
C19 C18 1.388(8) . ?
C19 H19 0.9300 . ?
C41 C16 1.527(10) . ?
C41 H41A 0.9600 . ?
C41 H41B 0.9600 . ?
C41 H41C 0.9600 . ?
C5 H5 0.9300 . ?
C13 C15 1.519(11) . ?
C13 C14 1.541(11) . ?
C13 H13 0.9800 . ?
C23 C24 1.533(11) . ?
C23 C25 1.533(11) . ?
C23 H23 0.9800 . ?
C10 C11 1.367(10) . ?
C10 C42 1.522(10) . ?
C15 H15A 0.9600 . ?
C15 H15B 0.9600 . ?
C15 H15C 0.9600 . ?
C8 C16 1.525(10) . ?
C14 H14A 0.9600 . ?
C14 H14B 0.9600 . ?
C14 H14C 0.9600 . ?
C11 H11 0.9300 . ?
C24 H24A 0.9600 . ?
C24 H24B 0.9600 . ?
C24 H24C 0.9600 . ?
C40 C16 1.544(10) . ?
C40 H40A 0.9600 . ?
C40 H40B 0.9600 . ?
C40 H40C 0.9600 . ?
C16 H16 0.9800 . ?
C42 C44 1.540(12) . ?
C42 C43 1.552(13) . ?
C42 H42 0.9800 . ?
C25 H25A 0.9600 . ?
C25 H25B 0.9600 . ?
C25 H25C 0.9600 . ?
C43 H43A 0.9600 . ?
C43 H43B 0.9600 . ?
C43 H43C 0.9600 . ?
C30 H30A 0.9600 . ?
C30 H30B 0.9600 . ?
C30 H30C 0.9600 . ?
C44 H44A 0.9600 . ?
C44 H44B 0.9600 . ?
C44 H44C 0.9600 . ?
C28 H28A 0.9600 . ?
C28 H28B 0.9600 . ?
C28 H28C 0.9600 . ?
C31 H31A 0.9600 . ?
C31 H31B 0.9600 . ?
C31 H31C 0.9600 . ?
